data_4514999
loop_
_publ_author_name
'Adhikary, Amit'
'Akhtar, Sohel'
'Pariyar, Anand'
'Batsanov, Andrei S.'
'Mondal, Raju'

_publ_section_title
;
 Temperature-Induced Single-Crystal-to-Single-Crystal Transformations with
 Consequential Changes in the Magnetic Properties of Fe(III) Complexes.
;
_journal_issue 5
_journal_name_full 'ACS omega'
_journal_page_first 8731
_journal_page_last 8738
_journal_paper_doi 10.1021/acsomega.8b03400
_journal_volume 4
_journal_year 2019
_chemical_formula_sum 'C14 H6 Fe2 N2 O12'
_chemical_formula_weight 505.91
_space_group_crystal_system triclinic
_space_group_IT_number 2
_space_group_name_Hall '-P 1'
_space_group_name_H-M_alt 'P -1'
_symmetry_space_group_name_Hall '-P 1'
_symmetry_space_group_name_H-M 'P -1'
_atom_sites_solution_hydrogens geom
_audit_creation_method SHELXL-2016/6
_cell_angle_alpha 82.177(11)
_cell_angle_beta 70.183(7)
_cell_angle_gamma 64.893(7)
_cell_formula_units_Z 1
_cell_length_a 7.2508(19)
_cell_length_b 8.010(3)
_cell_length_c 8.795(2)
_cell_measurement_reflns_used 1289
_cell_measurement_temperature 293(2)
_cell_measurement_theta_max 23.43
_cell_measurement_theta_min 2.46
_cell_volume 435.1(2)
_computing_structure_refinement 'SHELXL-2016/6 (Sheldrick, 2016)'
_diffrn_ambient_temperature 293(2)
_diffrn_measured_fraction_theta_full 1.000
_diffrn_measured_fraction_theta_max 1.000
_diffrn_measurement_device_type 'Bruker APEX-II CCD'
_diffrn_measurement_method '\f and \w scans'
_diffrn_radiation_type MoK\a
_diffrn_radiation_wavelength 0.71073
_diffrn_reflns_av_R_equivalents 0.0124
_diffrn_reflns_av_unetI/netI 0.0128
_diffrn_reflns_Laue_measured_fraction_full 1.000
_diffrn_reflns_Laue_measured_fraction_max 1.000
_diffrn_reflns_limit_h_max 9
_diffrn_reflns_limit_h_min -9
_diffrn_reflns_limit_k_max 10
_diffrn_reflns_limit_k_min -10
_diffrn_reflns_limit_l_max 11
_diffrn_reflns_limit_l_min -11
_diffrn_reflns_number 3998
_diffrn_reflns_point_group_measured_fraction_full 1.000
_diffrn_reflns_point_group_measured_fraction_max 1.000
_diffrn_reflns_theta_full 25.242
_diffrn_reflns_theta_max 27.444
_diffrn_reflns_theta_min 2.462
_exptl_absorpt_coefficient_mu 1.741
_exptl_crystal_colour Orange
_exptl_crystal_density_diffrn 1.931
_exptl_crystal_description Block
_exptl_crystal_F_000 252
_refine_diff_density_max 1.030
_refine_diff_density_min -0.855
_refine_diff_density_rms 0.118
_refine_ls_extinction_method none
_refine_ls_goodness_of_fit_ref 0.954
_refine_ls_hydrogen_treatment constr
_refine_ls_matrix_type full
_refine_ls_number_parameters 130
_refine_ls_number_reflns 1999
_refine_ls_number_restraints 0
_refine_ls_restrained_S_all 0.954
_refine_ls_R_factor_all 0.0596
_refine_ls_R_factor_gt 0.0586
_refine_ls_shift/su_max 0.000
_refine_ls_shift/su_mean 0.000
_refine_ls_structure_factor_coef Fsqd
_refine_ls_weighting_details 'w=1/[\s^2^(Fo^2^)+5.6305P] where P=(Fo^2^+2Fc^2^)/3'
_refine_ls_weighting_scheme calc
_refine_ls_wR_factor_gt 0.1285
_refine_ls_wR_factor_ref 0.1290
_reflns_Friedel_coverage 0.000
_reflns_number_gt 1968
_reflns_number_total 1999
_reflns_threshold_expression 'I > 2\s(I)'
_cod_data_source_file ao8b03400_si_003.cif
_cod_data_source_block Complex_2
_cod_database_code 4514999
_shelx_shelxl_version_number 2016/6
_shelx_space_group_comment
;
The symmetry employed for this shelxl refinement is uniquely defined
by the following loop, which should always be used as a source of
symmetry information in preference to the above space-group names.
They are only intended as comments.
;

loop_
_space_group_symop_operation_xyz
'x, y, z'
'-x, -y, -z'

loop_
_atom_site_label
_atom_site_type_symbol
_atom_site_fract_x
_atom_site_fract_y
_atom_site_fract_z
_atom_site_U_iso_or_equiv
_atom_site_adp_type
_atom_site_occupancy
_atom_site_site_symmetry_order
_atom_site_calc_flag
_atom_site_refinement_flags_posn
_atom_site_refinement_flags_adp
Fe1 Fe 1.07704(11) 0.36287(9) 0.12988(8) 0.01802(18) Uani 1 1 d . .
O4 O 0.8795(5) 0.5043(5) 0.3404(4) 0.0213(6) Uani 1 1 d . .
O6 O 1.1465(5) 0.5419(4) -0.0117(4) 0.0190(7) Uani 1 1 d . .
O2 O 1.2891(6) -0.1756(5) -0.0094(4) 0.0243(7) Uani 1 1 d . .
O3 O 0.6592(6) 0.4942(6) 0.5904(5) 0.0325(9) Uani 1 1 d . .
O5 O 1.3238(5) 0.2920(4) 0.2168(4) 0.0202(7) Uani 1 1 d . .
O1 O 1.2477(5) 0.1154(5) 0.0021(4) 0.0206(7) Uani 1 1 d . .
N1 N 0.9559(6) 0.1926(6) 0.2689(5) 0.0213(6) Uani 1 1 d . .
C2 C 1.0219(9) 0.0138(7) 0.2131(7) 0.0274(11) Uani 1 1 d . .
C7 C 0.7769(8) 0.4282(7) 0.4541(6) 0.0229(10) Uani 1 1 d . .
C5 C 0.7044(8) 0.1299(8) 0.5081(7) 0.0304(12) Uani 1 1 d . .
H5 H 0.598177 0.171379 0.606757 0.036 Uiso 1 1 calc R U
C6 C 0.8047(8) 0.2409(7) 0.4127(6) 0.0245(10) Uani 1 1 d . .
C1 C 1.1982(8) -0.0205(7) 0.0583(6) 0.0239(10) Uani 1 1 d . .
C3 C 0.9358(8) -0.1085(7) 0.2987(6) 0.0226(10) Uani 1 1 d . .
H3 H 0.983766 -0.227000 0.260022 0.027 Uiso 1 1 calc R U
C4 C 0.7704(8) -0.0447(6) 0.4488(7) 0.0246(10) Uani 1 1 d . .
H4 H 0.705658 -0.121784 0.507970 0.029 Uiso 1 1 calc R U

loop_
_atom_site_aniso_label
_atom_site_aniso_U_11
_atom_site_aniso_U_22
_atom_site_aniso_U_33
_atom_site_aniso_U_23
_atom_site_aniso_U_13
_atom_site_aniso_U_12
Fe1 0.0183(3) 0.0178(3) 0.0180(3) 0.0002(2) -0.0053(2) -0.0077(3)
O4 0.0131(11) 0.0299(14) 0.0182(12) -0.0056(10) -0.0054(9) -0.0041(10)
O6 0.0189(15) 0.0219(16) 0.0176(15) 0.0008(13) -0.0055(12) -0.0100(13)
O2 0.0239(17) 0.0230(17) 0.0266(18) -0.0023(14) -0.0085(14) -0.0088(14)
O3 0.0253(19) 0.046(2) 0.0253(19) -0.0050(17) -0.0061(15) -0.0131(18)
O5 0.0220(16) 0.0194(16) 0.0196(16) 0.0017(13) -0.0068(13) -0.0090(13)
O1 0.0208(16) 0.0205(16) 0.0195(16) -0.0001(13) -0.0069(13) -0.0070(13)
N1 0.0131(11) 0.0299(14) 0.0182(12) -0.0056(10) -0.0054(9) -0.0041(10)
C2 0.043(3) 0.020(2) 0.038(3) 0.015(2) -0.030(2) -0.020(2)
C7 0.020(2) 0.022(2) 0.023(2) 0.0003(18) -0.0096(19) -0.0029(19)
C5 0.025(3) 0.031(3) 0.028(3) -0.008(2) -0.008(2) -0.002(2)
C6 0.017(2) 0.033(3) 0.018(2) 0.0018(19) -0.0068(18) -0.004(2)
C1 0.027(2) 0.019(2) 0.026(2) 0.0020(19) -0.010(2) -0.009(2)
C3 0.027(2) 0.027(2) 0.022(2) 0.0073(19) -0.0124(19) -0.016(2)
C4 0.025(2) 0.015(2) 0.042(3) 0.009(2) -0.021(2) -0.0108(19)

loop_
_atom_type_symbol
_atom_type_description
_atom_type_scat_dispersion_real
_atom_type_scat_dispersion_imag
_atom_type_scat_source
C C 0.0033 0.0016 'International Tables Vol C Tables 4.2.6.8 and 6.1.1.4'
Fe Fe 0.3463 0.8444 'International Tables Vol C Tables 4.2.6.8 and 6.1.1.4'
N N 0.0061 0.0033 'International Tables Vol C Tables 4.2.6.8 and 6.1.1.4'
O O 0.0106 0.0060 'International Tables Vol C Tables 4.2.6.8 and 6.1.1.4'
H H 0.0000 0.0000 'International Tables Vol C Tables 4.2.6.8 and 6.1.1.4'

loop_
_geom_angle_atom_site_label_1
_geom_angle_atom_site_label_2
_geom_angle_atom_site_label_3
_geom_angle
_geom_angle_site_symmetry_1
_geom_angle_site_symmetry_3
O6 Fe1 N1 169.81(15) . .
O6 Fe1 O5 94.18(14) . .
N1 Fe1 O5 95.86(14) . .
O6 Fe1 O4 104.15(15) . .
N1 Fe1 O4 74.53(15) . .
O5 Fe1 O4 88.05(13) . .
O6 Fe1 O6 76.14(15) . 2_765
N1 Fe1 O6 93.89(14) . 2_765
O5 Fe1 O6 170.07(13) . 2_765
O4 Fe1 O6 96.37(13) . 2_765
O6 Fe1 O1 106.14(14) . .
N1 Fe1 O1 76.10(15) . .
O5 Fe1 O1 87.30(13) . .
O4 Fe1 O1 149.61(14) . .
O6 Fe1 O1 93.24(13) 2_765 .
C7 O4 Fe1 119.5(3) . .
Fe1 O6 Fe1 103.86(15) . 2_765
C1 O1 Fe1 118.6(3) . .
C6 N1 C2 116.6(5) . .
C6 N1 Fe1 123.6(4) . .
C2 N1 Fe1 119.8(3) . .
C3 C2 N1 123.1(5) . .
C3 C2 C1 127.5(5) . .
N1 C2 C1 109.4(4) . .
O3 C7 O4 126.5(5) . .
O3 C7 C6 118.7(5) . .
O4 C7 C6 114.8(4) . .
C4 C5 C6 117.0(5) . .
C4 C5 H5 121.5 . .
C6 C5 H5 121.5 . .
N1 C6 C5 125.1(5) . .
N1 C6 C7 107.0(4) . .
C5 C6 C7 127.8(4) . .
O2 C1 O1 124.0(5) . .
O2 C1 C2 120.2(4) . .
O1 C1 C2 115.8(4) . .
C2 C3 C4 117.0(5) . .
C2 C3 H3 121.5 . .
C4 C3 H3 121.5 . .
C5 C4 C3 121.2(5) . .
C5 C4 H4 119.4 . .
C3 C4 H4 119.4 . .

loop_
_geom_bond_atom_site_label_1
_geom_bond_atom_site_label_2
_geom_bond_distance
_geom_bond_site_symmetry_2
Fe1 O6 1.887(3) .
Fe1 N1 1.990(4) .
Fe1 O5 2.014(3) .
Fe1 O4 2.039(3) .
Fe1 O6 2.041(3) 2_765
Fe1 O1 2.075(3) .
O4 C7 1.281(6) .
O2 C1 1.255(6) .
O3 C7 1.241(6) .
O1 C1 1.274(6) .
N1 C6 1.336(6) .
N1 C2 1.404(6) .
C2 C3 1.384(6) .
C2 C1 1.479(8) .
C7 C6 1.505(7) .
C5 C4 1.385(7) .
C5 C6 1.399(8) .
C5 H5 0.9300 .
C3 C4 1.426(7) .
C3 H3 0.9300 .
C4 H4 0.9300 .

loop_
_geom_torsion_atom_site_label_1
_geom_torsion_atom_site_label_2
_geom_torsion_atom_site_label_3
_geom_torsion_atom_site_label_4
_geom_torsion
_geom_torsion_site_symmetry_1
_geom_torsion_site_symmetry_4
N1 Fe1 O6 Fe1 -12.0(10) . 2_765
O5 Fe1 O6 Fe1 177.78(15) . 2_765
O4 Fe1 O6 Fe1 -93.19(15) . 2_765
O6 Fe1 O6 Fe1 0.000(0) 2_765 2_765
O1 Fe1 O6 Fe1 89.38(16) . 2_765
C6 N1 C2 C3 0.9(7) . .
Fe1 N1 C2 C3 -176.1(4) . .
C6 N1 C2 C1 -176.4(4) . .
Fe1 N1 C2 C1 6.5(5) . .
Fe1 O4 C7 O3 176.6(4) . .
Fe1 O4 C7 C6 -4.0(5) . .
C2 N1 C6 C5 -2.0(7) . .
Fe1 N1 C6 C5 174.9(4) . .
C2 N1 C6 C7 174.4(4) . .
Fe1 N1 C6 C7 -8.7(5) . .
C4 C5 C6 N1 1.1(8) . .
C4 C5 C6 C7 -174.6(5) . .
O3 C7 C6 N1 -172.9(4) . .
O4 C7 C6 N1 7.6(6) . .
O3 C7 C6 C5 3.3(8) . .
O4 C7 C6 C5 -176.1(5) . .
Fe1 O1 C1 O2 179.4(4) . .
Fe1 O1 C1 C2 -0.6(6) . .
C3 C2 C1 O2 -0.7(8) . .
N1 C2 C1 O2 176.5(4) . .
C3 C2 C1 O1 179.3(5) . .
N1 C2 C1 O1 -3.6(6) . .
N1 C2 C3 C4 1.0(7) . .
C1 C2 C3 C4 177.9(5) . .
C6 C5 C4 C3 1.1(7) . .
C2 C3 C4 C5 -2.0(7) . .
